data_7156782
loop_
_publ_author_name
'Chen, Jinpeng'
'Liang, Taoyuan'
'Zhao, He'
'Lin, Chuyuan'
'Chen, Lu'
'Zhang, Min'

_publ_section_title
;
 Silver-mediated three-component cycloaddition reaction for direct
 synthesis of 1-N-vinyl-substituted 1,2,3-triazoles.
;
_journal_issue 19
_journal_name_full 'Organic &amp; biomolecular chemistry'
_journal_page_first 4843
_journal_page_last 4849
_journal_paper_doi 10.1039/c9ob00686a
_journal_volume 17
_journal_year 2019
_chemical_formula_moiety 'C18 H15 N3 O'
_chemical_formula_sum 'C18 H15 N3 O'
_chemical_formula_weight 289.33
_space_group_crystal_system triclinic
_space_group_IT_number 2
_space_group_name_Hall '-P 1'
_space_group_name_H-M_alt 'P -1'
_symmetry_space_group_name_Hall '-P 1'
_symmetry_space_group_name_H-M 'P -1'
_atom_sites_solution_hydrogens geom
_audit_creation_method SHELXL-2014
_audit_update_record
;
2019-03-21 deposited with the CCDC.    2019-04-17 downloaded from the CCDC.
;
_cell_angle_alpha 84.218(8)
_cell_angle_beta 63.798(7)
_cell_angle_gamma 78.437(8)
_cell_formula_units_Z 2
_cell_length_a 9.405(7)
_cell_length_b 9.471(7)
_cell_length_c 9.815(7)
_cell_measurement_reflns_used 5185
_cell_measurement_temperature 296(2)
_cell_measurement_theta_max 25.027
_cell_measurement_theta_min 2.992
_cell_volume 768.4(10)
_computing_structure_refinement 'SHELXL-2014 (Sheldrick, 2014)'
_diffrn_ambient_temperature 296(2)
_diffrn_measured_fraction_theta_full 0.970
_diffrn_measured_fraction_theta_max 0.995
_diffrn_measurement_device_type 'CCD area detector'
_diffrn_measurement_method 'phi and omega scans'
_diffrn_radiation_type MoK\a
_diffrn_radiation_wavelength 0.71073
_diffrn_reflns_av_R_equivalents 0.0208
_diffrn_reflns_av_unetI/netI 0.0154
_diffrn_reflns_Laue_measured_fraction_full 0.970
_diffrn_reflns_Laue_measured_fraction_max 0.995
_diffrn_reflns_limit_h_max 11
_diffrn_reflns_limit_h_min -11
_diffrn_reflns_limit_k_max 11
_diffrn_reflns_limit_k_min -11
_diffrn_reflns_limit_l_max 11
_diffrn_reflns_limit_l_min -11
_diffrn_reflns_number 7291
_diffrn_reflns_point_group_measured_fraction_full 0.970
_diffrn_reflns_point_group_measured_fraction_max 0.995
_diffrn_reflns_theta_full 25.242
_diffrn_reflns_theta_max 25.027
_diffrn_reflns_theta_min 2.992
_diffrn_source 'sealed tube'
_exptl_absorpt_coefficient_mu 0.080
_exptl_absorpt_correction_type none
_exptl_crystal_colour YELLOW
_exptl_crystal_density_diffrn 1.250
_exptl_crystal_description BLOCK
_exptl_crystal_F_000 304
_exptl_crystal_size_max 0.21
_exptl_crystal_size_mid 0.2
_exptl_crystal_size_min 0.19
_refine_diff_density_max 0.213
_refine_diff_density_min -0.171
_refine_diff_density_rms 0.027
_refine_ls_extinction_coef 0.102(10)
_refine_ls_extinction_expression Fc^*^=kFc[1+0.001xFc^2^\l^3^/sin(2\q)]^-1/4^
_refine_ls_extinction_method SHELXL
_refine_ls_goodness_of_fit_ref 1.032
_refine_ls_hydrogen_treatment constr
_refine_ls_matrix_type full
_refine_ls_number_parameters 200
_refine_ls_number_reflns 2702
_refine_ls_number_restraints 0
_refine_ls_restrained_S_all 1.032
_refine_ls_R_factor_all 0.0430
_refine_ls_R_factor_gt 0.0395
_refine_ls_shift/su_max 0.000
_refine_ls_shift/su_mean 0.000
_refine_ls_structure_factor_coef Fsqd
_refine_ls_weighting_details 'w=1/[\s^2^(Fo^2^)+(0.0719P)^2^+0.1393P] where P=(Fo^2^+2Fc^2^)/3'
_refine_ls_weighting_scheme calc
_refine_ls_wR_factor_gt 0.1204
_refine_ls_wR_factor_ref 0.1250
_reflns_Friedel_coverage 0.000
_reflns_number_gt 2433
_reflns_number_total 2702
_reflns_threshold_expression 'I > 2\s(I)'
_cod_data_source_file c9ob00686a2.cif
_cod_data_source_block 1
_cod_depositor_comments
;
The following automatic conversions were performed:

'_exptl_absorpt_correction_type' value 'NONE' changed to 'none'
according to
/home/data/users/saulius/crontab/automatic-downloads/rss-feeds/RSC/lib/dictionaries/cif_core.dic
dictionary named 'cif_core.dic' version 2.4.2 from 2011-04-26.

Automatic conversion script
Id: cif_fix_values 4973 2017-02-22 13:04:09Z antanas 

 Adding full bibliography for 7156782.cif.
;
_cod_original_cell_volume 768.5(10)
_cod_database_code 7156782
_shelx_space_group_comment
;
The symmetry employed for this shelxl refinement is uniquely defined
by the following loop, which should always be used as a source of
symmetry information in preference to the above space-group names.
They are only intended as comments.
;
_shelxl_version_number 2014-3

loop_
_space_group_symop_operation_xyz
'x, y, z'
'-x, -y, -z'

loop_
_atom_site_label
_atom_site_type_symbol
_atom_site_fract_x
_atom_site_fract_y
_atom_site_fract_z
_atom_site_U_iso_or_equiv
_atom_site_adp_type
_atom_site_occupancy
_atom_site_site_symmetry_order
_atom_site_calc_flag
_atom_site_refinement_flags_posn
_atom_site_refinement_flags_adp
O1 O 0.4919(3) 0.42968(15) 0.3142(3) 0.1357(8) Uani 1 1 d . .
N1 N 0.17065(14) 0.71997(11) 0.17667(13) 0.0491(3) Uani 1 1 d . .
N2 N 0.36128(15) 0.78301(13) 0.20766(16) 0.0592(4) Uani 1 1 d . .
N3 N 0.24321(16) 0.83306(12) 0.17181(16) 0.0604(4) Uani 1 1 d . .
C1 C -0.13904(19) 0.88659(16) 0.36528(17) 0.0573(4) Uani 1 1 d . .
H1A H -0.0847 0.8296 0.4164 0.069 Uiso 1 1 calc R U
C2 C -0.2651(2) 0.99602(19) 0.4410(2) 0.0731(5) Uani 1 1 d . .
H2A H -0.2956 1.0121 0.5429 0.088 Uiso 1 1 calc R U
C3 C -0.3453(2) 1.08096(19) 0.3659(2) 0.0805(6) Uani 1 1 d . .
H3A H -0.4292 1.1551 0.4167 0.097 Uiso 1 1 calc R U
C4 C -0.3017(2) 1.05658(19) 0.2166(2) 0.0756(5) Uani 1 1 d . .
H4A H -0.3571 1.1136 0.1665 0.091 Uiso 1 1 calc R U
C5 C -0.17654(18) 0.94833(16) 0.13987(19) 0.0599(4) Uani 1 1 d . .
H5A H -0.1474 0.9331 0.0381 0.072 Uiso 1 1 calc R U
C6 C -0.09348(16) 0.86163(13) 0.21367(16) 0.0478(3) Uani 1 1 d . .
C7 C 0.04187(17) 0.74659(14) 0.13001(16) 0.0498(3) Uani 1 1 d . .
C8 C 0.0565(2) 0.67140(18) 0.0177(2) 0.0714(5) Uani 1 1 d . .
H8A H 0.1482 0.6028 -0.0298 0.086 Uiso 1 1 calc R U
H8B H -0.0250 0.6867 -0.0142 0.086 Uiso 1 1 calc R U
C9 C 0.02830(18) 0.44644(15) 0.32347(15) 0.0518(4) Uani 1 1 d . .
H9A H -0.0464 0.5280 0.3692 0.062 Uiso 1 1 calc R U
C10 C -0.0208(2) 0.31471(17) 0.34152(18) 0.0630(4) Uani 1 1 d . .
H10A H -0.1284 0.3077 0.4000 0.076 Uiso 1 1 calc R U
C11 C 0.0892(2) 0.19389(17) 0.2732(2) 0.0677(5) Uani 1 1 d . .
H11A H 0.0555 0.1057 0.2854 0.081 Uiso 1 1 calc R U
C12 C 0.2481(2) 0.20328(16) 0.1873(2) 0.0663(4) Uani 1 1 d . .
H12A H 0.3219 0.1213 0.1414 0.080 Uiso 1 1 calc R U
C13 C 0.29939(19) 0.33385(15) 0.16851(17) 0.0567(4) Uani 1 1 d . .
H13A H 0.4074 0.3395 0.1102 0.068 Uiso 1 1 calc R U
C14 C 0.18961(16) 0.45670(13) 0.23675(15) 0.0451(3) Uani 1 1 d . .
C15 C 0.24409(15) 0.59614(13) 0.21720(15) 0.0449(3) Uani 1 1 d . .
C16 C 0.36701(16) 0.63830(14) 0.23654(16) 0.0512(4) Uani 1 1 d . .
C17 C 0.4887(2) 0.55595(18) 0.2839(2) 0.0693(5) Uani 1 1 d . .
C18 C 0.6073(2) 0.6330(2) 0.2910(3) 0.0904(6) Uani 1 1 d . .
H18A H 0.5861 0.7324 0.2632 0.136 Uiso 1 1 calc R U
H18B H 0.5988 0.6266 0.3925 0.136 Uiso 1 1 calc R U
H18C H 0.7138 0.5899 0.2221 0.136 Uiso 1 1 calc R U

loop_
_atom_site_aniso_label
_atom_site_aniso_U_11
_atom_site_aniso_U_22
_atom_site_aniso_U_33
_atom_site_aniso_U_23
_atom_site_aniso_U_13
_atom_site_aniso_U_12
O1 0.1635(17) 0.0597(9) 0.262(2) 0.0176(11) -0.1699(19) -0.0114(9)
N1 0.0545(7) 0.0324(5) 0.0632(7) -0.0015(5) -0.0287(5) -0.0055(5)
N2 0.0564(7) 0.0427(6) 0.0809(9) -0.0045(6) -0.0302(6) -0.0108(5)
N3 0.0654(8) 0.0368(6) 0.0857(9) 0.0007(6) -0.0378(7) -0.0114(5)
C1 0.0634(9) 0.0494(8) 0.0596(9) 0.0014(6) -0.0276(7) -0.0098(7)
C2 0.0691(10) 0.0659(10) 0.0675(10) -0.0091(8) -0.0142(8) -0.0080(8)
C3 0.0569(10) 0.0588(10) 0.0964(14) -0.0012(9) -0.0119(9) 0.0023(8)
C4 0.0577(9) 0.0635(10) 0.0947(13) 0.0185(9) -0.0309(9) -0.0014(8)
C5 0.0579(9) 0.0552(8) 0.0678(9) 0.0113(7) -0.0311(7) -0.0092(7)
C6 0.0513(7) 0.0364(6) 0.0579(8) 0.0054(5) -0.0254(6) -0.0115(5)
C7 0.0599(8) 0.0390(7) 0.0561(8) 0.0034(6) -0.0312(7) -0.0078(6)
C8 0.0882(12) 0.0599(10) 0.0738(10) -0.0122(8) -0.0470(9) 0.0053(8)
C9 0.0587(8) 0.0459(7) 0.0528(8) -0.0027(6) -0.0252(6) -0.0096(6)
C10 0.0727(10) 0.0627(9) 0.0620(9) 0.0074(7) -0.0309(8) -0.0296(8)
C11 0.1017(13) 0.0438(8) 0.0763(10) 0.0072(7) -0.0514(10) -0.0259(8)
C12 0.0895(12) 0.0370(7) 0.0815(11) -0.0089(7) -0.0473(10) -0.0020(7)
C13 0.0624(9) 0.0410(7) 0.0663(9) -0.0063(6) -0.0293(7) -0.0019(6)
C14 0.0552(7) 0.0352(6) 0.0488(7) -0.0004(5) -0.0266(6) -0.0067(5)
C15 0.0472(7) 0.0343(6) 0.0509(7) -0.0037(5) -0.0203(6) -0.0024(5)
C16 0.0478(7) 0.0411(7) 0.0633(8) -0.0074(6) -0.0230(6) -0.0039(5)
C17 0.0642(10) 0.0543(9) 0.0987(13) -0.0122(8) -0.0467(9) 0.0027(7)
C18 0.0699(11) 0.0898(14) 0.1302(18) -0.0170(12) -0.0592(12) -0.0080(10)

loop_
_atom_type_symbol
_atom_type_description
_atom_type_scat_dispersion_real
_atom_type_scat_dispersion_imag
_atom_type_scat_source
C C 0.0033 0.0016 'International Tables Vol C Tables 4.2.6.8 and 6.1.1.4'
H H 0.0000 0.0000 'International Tables Vol C Tables 4.2.6.8 and 6.1.1.4'
N N 0.0061 0.0033 'International Tables Vol C Tables 4.2.6.8 and 6.1.1.4'
O O 0.0106 0.0060 'International Tables Vol C Tables 4.2.6.8 and 6.1.1.4'

loop_
_geom_angle_atom_site_label_1
_geom_angle_atom_site_label_2
_geom_angle_atom_site_label_3
_geom_angle
C15 N1 N3 110.94(12)
C15 N1 C7 131.01(11)
N3 N1 C7 117.89(11)
N3 N2 C16 109.25(11)
N2 N3 N1 107.39(11)
C2 C1 C6 120.26(15)
C2 C1 H1A 119.9
C6 C1 H1A 119.9
C1 C2 C3 120.11(18)
C1 C2 H2A 119.9
C3 C2 H2A 119.9
C4 C3 C2 120.01(16)
C4 C3 H3A 120.0
C2 C3 H3A 120.0
C3 C4 C5 120.51(16)
C3 C4 H4A 119.7
C5 C4 H4A 119.7
C4 C5 C6 120.35(16)
C4 C5 H5A 119.8
C6 C5 H5A 119.8
C5 C6 C1 118.76(14)
C5 C6 C7 119.99(14)
C1 C6 C7 121.25(12)
C8 C7 N1 118.51(14)
C8 C7 C6 126.50(14)
N1 C7 C6 114.97(12)
C7 C8 H8A 120.0
C7 C8 H8B 120.0
H8A C8 H8B 120.0
C10 C9 C14 119.89(14)
C10 C9 H9A 120.1
C14 C9 H9A 120.1
C11 C10 C9 120.26(16)
C11 C10 H10A 119.9
C9 C10 H10A 119.9
C12 C11 C10 120.17(14)
C12 C11 H11A 119.9
C10 C11 H11A 119.9
C11 C12 C13 120.36(15)
C11 C12 H12A 119.8
C13 C12 H12A 119.8
C12 C13 C14 120.06(15)
C12 C13 H13A 120.0
C14 C13 H13A 120.0
C9 C14 C13 119.27(13)
C9 C14 C15 120.57(12)
C13 C14 C15 120.16(13)
N1 C15 C16 103.66(12)
N1 C15 C14 123.46(13)
C16 C15 C14 132.86(12)
N2 C16 C15 108.76(12)
N2 C16 C17 120.01(13)
C15 C16 C17 131.20(14)
O1 C17 C18 121.20(17)
O1 C17 C16 120.71(16)
C18 C17 C16 118.08(16)
C17 C18 H18A 109.5
C17 C18 H18B 109.5
H18A C18 H18B 109.5
C17 C18 H18C 109.5
H18A C18 H18C 109.5
H18B C18 H18C 109.5

loop_
_geom_bond_atom_site_label_1
_geom_bond_atom_site_label_2
_geom_bond_distance
O1 C17 1.201(2)
N1 C15 1.3544(18)
N1 N3 1.3672(17)
N1 C7 1.4439(19)
N2 N3 1.2970(19)
N2 C16 1.366(2)
C1 C2 1.385(2)
C1 C6 1.386(2)
C1 H1A 0.9300
C2 C3 1.374(3)
C2 H2A 0.9300
C3 C4 1.367(3)
C3 H3A 0.9300
C4 C5 1.376(2)
C4 H4A 0.9300
C5 C6 1.390(2)
C5 H5A 0.9300
C6 C7 1.477(2)
C7 C8 1.314(2)
C8 H8A 0.9300
C8 H8B 0.9300
C9 C10 1.384(2)
C9 C14 1.392(2)
C9 H9A 0.9300
C10 C11 1.377(3)
C10 H10A 0.9300
C11 C12 1.371(3)
C11 H11A 0.9300
C12 C13 1.382(2)
C12 H12A 0.9300
C13 C14 1.390(2)
C13 H13A 0.9300
C14 C15 1.475(2)
C15 C16 1.388(2)
C16 C17 1.474(2)
C17 C18 1.479(3)
C18 H18A 0.9600
C18 H18B 0.9600
C18 H18C 0.9600
